data_4133109
loop_
_publ_author_name
'Yonezawa, Hirotaka'
'Tashiro, Shohei'
'Shiraogawa, Takafumi'
'Ehara, Masahiro'
'Shimada, Rintaro'
'Ozawa, Takeaki'
'Shionoya, Mitsuhiko'

_publ_section_title
;
 Preferential Photoreaction in a Porous Crystal, Metal-Macrocycle
 Framework: Pd<sup>II</sup>-Mediated Olefin Migration over [2+2]
 Cycloaddition.
;
_journal_issue 48
_journal_name_full 'Journal of the American Chemical Society'
_journal_page_first 16610
_journal_page_last 16614
_journal_paper_doi 10.1021/jacs.8b08534
_journal_volume 140
_journal_year 2018
_chemical_formula_moiety 'C89.75 H96.62 Cl12 N14.87 O2 Pd6'
_chemical_formula_sum 'C89.75 H96.62 Cl12 N14.87 O2 Pd6'
_chemical_formula_weight 2479.41
_space_group_crystal_system monoclinic
_space_group_IT_number 14
_space_group_name_Hall '-P 2ybc'
_space_group_name_H-M_alt 'P 1 21/c 1'
_atom_sites_solution_hydrogens geom
_audit_creation_method SHELXL-2017/1
_cell_angle_alpha 90
_cell_angle_beta 90.911(2)
_cell_angle_gamma 90
_cell_formula_units_Z 4
_cell_length_a 19.5614(5)
_cell_length_b 51.550(2)
_cell_length_c 14.2922(4)
_cell_measurement_reflns_used 19282
_cell_measurement_temperature 93(2)
_cell_measurement_theta_max 28.95
_cell_measurement_theta_min 2.09
_cell_volume 14410.3(8)
_computing_cell_refinement 'CrysAlisPro 1.171.39.20a (Rigaku OD, 2015)'
_computing_data_collection 'CrysAlisPro 1.171.39.20a (Rigaku OD, 2015)'
_computing_data_reduction 'CrysAlisPro 1.171.39.20a (Rigaku OD, 2015)'
_computing_molecular_graphics 'CrystalStructure 4.2.2'
_computing_publication_material 'CrystalStructure 4.2.2 (Rigaku, 2016)'
_computing_structure_refinement 'SHELXL Version 2017/1 (Sheldrick, 2008)'
_computing_structure_solution 'SHELXS Version 2013/1 (Sheldrick, 2008)'
_diffrn_ambient_temperature 93(2)
_diffrn_detector_area_resol_mean 5.811
_diffrn_measured_fraction_theta_full 0.995
_diffrn_measured_fraction_theta_max 0.990
_diffrn_measurement_device_type 'Rigaku XtaLAB P200'
_diffrn_measurement_method \w
_diffrn_radiation_type MoK\a
_diffrn_radiation_wavelength 0.71075
_diffrn_reflns_av_R_equivalents 0.0779
_diffrn_reflns_av_unetI/netI 0.1126
_diffrn_reflns_Laue_measured_fraction_full 0.995
_diffrn_reflns_Laue_measured_fraction_max 0.990
_diffrn_reflns_limit_h_max 25
_diffrn_reflns_limit_h_min -20
_diffrn_reflns_limit_k_max 66
_diffrn_reflns_limit_k_min -55
_diffrn_reflns_limit_l_max 18
_diffrn_reflns_limit_l_min -17
_diffrn_reflns_number 92855
_diffrn_reflns_point_group_measured_fraction_full 0.995
_diffrn_reflns_point_group_measured_fraction_max 0.990
_diffrn_reflns_theta_full 25.242
_diffrn_reflns_theta_max 27.500
_diffrn_reflns_theta_min 2.536
_exptl_absorpt_coefficient_mu 0.992
_exptl_absorpt_correction_type none
_exptl_crystal_colour yellow
_exptl_crystal_density_diffrn 1.143
_exptl_crystal_description platelet
_exptl_crystal_F_000 4941
_exptl_crystal_size_max 0.457
_exptl_crystal_size_mid 0.242
_exptl_crystal_size_min 0.067
_refine_diff_density_max 3.188
_refine_diff_density_min -2.291
_refine_diff_density_rms 0.237
_refine_ls_extinction_method none
_refine_ls_goodness_of_fit_ref 1.089
_refine_ls_hydrogen_treatment constr
_refine_ls_matrix_type full
_refine_ls_number_parameters 1074
_refine_ls_number_reflns 32808
_refine_ls_number_restraints 684
_refine_ls_restrained_S_all 1.081
_refine_ls_R_factor_all 0.2288
_refine_ls_R_factor_gt 0.1763
_refine_ls_shift/su_max 0.002
_refine_ls_shift/su_mean 0.000
_refine_ls_structure_factor_coef Fsqd
_refine_ls_weighting_details 'w=1/[\s^2^(Fo^2^)+(0.0532P)^2^+708.0605P] where P=(Fo^2^+2Fc^2^)/3'
_refine_ls_weighting_scheme calc
_refine_ls_wR_factor_gt 0.3660
_refine_ls_wR_factor_ref 0.3914
_reflns_Friedel_coverage 0.000
_reflns_number_gt 20058
_reflns_number_total 32808
_reflns_threshold_expression 'I > 2\s(I)'
_cod_data_source_file ja8b08534_si_008.cif
_cod_data_source_block afterIrradiation
_cod_original_sg_symbol_H-M 'P 21/c'
_cod_database_code 4133109
_shelx_shelxl_version_number 2017/1
_shelx_space_group_comment
;
The symmetry employed for this shelxl refinement is uniquely defined
by the following loop, which should always be used as a source of
symmetry information in preference to the above space-group names.
They are only intended as comments.
;
_shelx_estimated_absorpt_t_min 0.660
_shelx_estimated_absorpt_t_max 0.937

loop_
_space_group_symop_operation_xyz
'x, y, z'
'-x, y+1/2, -z+1/2'
'-x, -y, -z'
'x, -y-1/2, z-1/2'

loop_
_atom_site_label
_atom_site_type_symbol
_atom_site_fract_x
_atom_site_fract_y
_atom_site_fract_z
_atom_site_U_iso_or_equiv
_atom_site_adp_type
_atom_site_occupancy
_atom_site_site_symmetry_order
_atom_site_calc_flag
_atom_site_refinement_flags_posn
_atom_site_refinement_flags_adp
_atom_site_refinement_flags_occupancy
Pd1 Pd -0.02992(6) 0.51431(3) 0.17249(8) 0.0395(3) Uani 1 1 d . . .
Pd2 Pd 0.41896(5) 0.51228(3) -0.01249(6) 0.0327(3) Uani 1 1 d . . .
Pd3 Pd 0.28799(6) 0.47894(3) 0.59632(7) 0.0441(4) Uani 1 1 d . . .
Pd4 Pd 0.43116(7) 0.42236(3) 0.28256(8) 0.0453(4) Uani 1 1 d . . .
Pd5 Pd 0.3209(2) 0.25173(6) 0.2165(2) 0.1755(18) Uani 1 1 d . U .
Pd6 Pd 0.19000(11) 0.33824(4) -0.24149(14) 0.0736(5) Uani 1 1 d . . .
Cl1 Cl -0.12241(19) 0.49754(10) 0.2509(3) 0.0451(10) Uani 1 1 d . . .
Cl2 Cl -0.0014(2) 0.47418(10) 0.1134(3) 0.0499(11) Uani 1 1 d . . .
Cl3 Cl 0.42302(17) 0.50828(9) -0.1731(2) 0.0375(10) Uani 1 1 d . . .
Cl4 Cl 0.41996(17) 0.46823(9) 0.0134(2) 0.0345(9) Uani 1 1 d . . .
Cl5 Cl 0.3737(2) 0.44989(11) 0.6272(3) 0.0557(12) Uani 1 1 d . . .
Cl6 Cl 0.2099(2) 0.44701(12) 0.5631(3) 0.0611(14) Uani 1 1 d . . .
Cl7 Cl 0.5259(2) 0.41444(11) 0.1944(3) 0.0527(12) Uani 1 1 d . . .
Cl8 Cl 0.4925(3) 0.42351(13) 0.4205(3) 0.0702(16) Uani 1 1 d . . .
Cl9 Cl 0.4418(11) 0.2536(5) 0.2200(16) 0.326(9) Uani 1 1 d . U .
Cl10 Cl 0.3216(10) 0.21317(19) 0.1401(9) 0.256(8) Uani 1 1 d . U .
Cl11 Cl 0.1486(4) 0.29858(14) -0.2000(7) 0.111(3) Uani 1 1 d . . .
Cl12 Cl 0.0820(4) 0.35155(16) -0.2842(6) 0.107(3) Uani 1 1 d . . .
O1 O 0.4104(19) 0.2840(7) 0.446(3) 0.215(15) Uiso 1 1 d . . .
O2 O 0.1547(12) 0.3777(5) 0.5224(17) 0.130(8) Uiso 1 1 d . . .
N1 N -0.0484(6) 0.5509(3) 0.2192(9) 0.048(4) Uani 1 1 d . . .
H1 H -0.096414 0.554270 0.203047 0.057 Uiso 1 1 calc R U .
N1S N 0.1683(7) 0.4479(3) -0.0889(11) 0.053(4) Uiso 1 1 d D . .
N2 N 0.0487(6) 0.5312(3) 0.1034(9) 0.040(3) Uani 1 1 d . . .
H2 H 0.047748 0.524997 0.038585 0.048 Uiso 1 1 calc R U .
N2S N 0.1020(19) 0.3594(6) 0.118(3) 0.165(13) Uiso 1 1 d D . .
N3 N 0.4113(6) 0.5517(3) -0.0252(7) 0.036(2) Uani 1 1 d . U .
H3 H 0.446204 0.556467 -0.070507 0.043 Uiso 1 1 calc R U .
N3S N 0.267(2) 0.5971(8) 0.330(3) 0.157(18) Uiso 0.87(5) 1 d D . P
N4 N 0.4271(5) 0.5195(3) 0.1292(7) 0.035(2) Uani 1 1 d . U .
H4 H 0.464617 0.508700 0.153433 0.042 Uiso 1 1 calc R U .
N5 N 0.3473(6) 0.5093(3) 0.6322(8) 0.044(2) Uani 1 1 d . U .
H5 H 0.361553 0.505884 0.697069 0.053 Uiso 1 1 calc R U .
N6 N 0.2179(7) 0.5069(3) 0.5661(8) 0.046(2) Uani 1 1 d . U .
H6 H 0.174441 0.502415 0.595131 0.055 Uiso 1 1 calc R U .
N7 N 0.3701(6) 0.4234(3) 0.1612(7) 0.038(3) Uani 1 1 d D U .
H7 H 0.392679 0.434576 0.115747 0.046 Uiso 1 1 calc R U .
N8 N 0.3408(7) 0.4291(3) 0.3521(8) 0.049(3) Uani 1 1 d D U .
H8 H 0.348924 0.443783 0.394439 0.059 Uiso 1 1 calc R U .
N9 N 0.3122(17) 0.2853(5) 0.282(2) 0.175(4) Uani 1 1 d D U .
H9 H 0.344963 0.285383 0.334759 0.210 Uiso 1 1 calc R U .
N10 N 0.2214(19) 0.2503(5) 0.220(2) 0.172(4) Uani 1 1 d D U .
H10 H 0.208878 0.233472 0.246621 0.206 Uiso 1 1 calc R U .
N11 N 0.2882(11) 0.3291(3) -0.2104(12) 0.093(8) Uani 1 1 d D . .
H11 H 0.295305 0.311258 -0.231721 0.112 Uiso 1 1 calc R U .
N12 N 0.2301(8) 0.3711(3) -0.2907(10) 0.063(5) Uani 1 1 d D . .
H12 H 0.207809 0.373908 -0.351780 0.076 Uiso 1 1 calc R U .
C1 C -0.0098(9) 0.5691(3) 0.1637(13) 0.044(4) Uani 1 1 d . . .
C1S C 0.2123(7) 0.4579(3) -0.1229(11) 0.041(4) Uiso 1 1 d D . .
C1T C 0.2754(7) 0.4696(3) -0.1601(11) 0.037(4) Uiso 1 1 d D . .
H1A H 0.263850 0.480909 -0.211288 0.044 Uiso 1 1 calc R U .
H1B H 0.298175 0.479348 -0.111581 0.044 Uiso 1 1 calc R U .
H1C H 0.305140 0.456104 -0.181513 0.044 Uiso 1 1 calc R U .
C2 C -0.0144(10) 0.5957(5) 0.1719(18) 0.072(7) Uani 1 1 d . . .
H2A H -0.040123 0.602918 0.219401 0.087 Uiso 1 1 calc R U .
C2S C 0.0898(19) 0.3804(6) 0.119(3) 0.127(12) Uiso 1 1 d D . .
C2T C 0.0791(17) 0.4089(5) 0.108(2) 0.114(10) Uiso 1 1 d D . .
H2B H 0.110045 0.415464 0.062545 0.137 Uiso 1 1 calc R U .
H2C H 0.087594 0.417342 0.167134 0.137 Uiso 1 1 calc R U .
H2D H 0.032900 0.412094 0.088030 0.137 Uiso 1 1 calc R U .
C3 C 0.0199(14) 0.6120(5) 0.108(2) 0.086(8) Uani 1 1 d . . .
H3A H 0.013265 0.629832 0.109521 0.103 Uiso 1 1 calc R U .
C3S C 0.312(3) 0.6034(14) 0.372(5) 0.23(4) Uiso 0.87(5) 1 d D . P
C3T C 0.367(3) 0.6131(12) 0.439(4) 0.22(3) Uiso 0.87(5) 1 d D . P
H3B H 0.411114 0.609718 0.412763 0.269 Uiso 0.87(5) 1 calc R U P
H3C H 0.361636 0.631487 0.447485 0.269 Uiso 0.87(5) 1 calc R U P
H3D H 0.363306 0.604450 0.497686 0.269 Uiso 0.87(5) 1 calc R U P
C4 C 0.0643(12) 0.6008(6) 0.043(2) 0.091(9) Uani 1 1 d . . .
H4A H 0.087474 0.611595 0.001617 0.110 Uiso 1 1 calc R U .
C5 C 0.0740(9) 0.5752(5) 0.0379(16) 0.066(6) Uani 1 1 d . . .
H5A H 0.103870 0.567989 -0.004845 0.080 Uiso 1 1 calc R U .
C6 C 0.0356(8) 0.5590(4) 0.1028(12) 0.044(4) Uani 1 1 d . . .
C7 C 0.1170(7) 0.5236(4) 0.1479(11) 0.048(3) Uani 1 1 d . U .
H7A H 0.118835 0.530051 0.211591 0.057 Uiso 1 1 calc R U .
H7B H 0.119746 0.504804 0.150621 0.057 Uiso 1 1 calc R U .
C8 C 0.1783(8) 0.5338(4) 0.0957(11) 0.046(3) Uani 1 1 d . U .
C9 C 0.2144(8) 0.5550(4) 0.1290(11) 0.047(3) Uani 1 1 d . U .
H9A H 0.202821 0.562752 0.185298 0.056 Uiso 1 1 calc R U .
C10 C 0.2679(7) 0.5643(4) 0.0778(10) 0.041(3) Uani 1 1 d . U .
H10A H 0.291505 0.578733 0.100516 0.049 Uiso 1 1 calc R U .
C11 C 0.2883(7) 0.5537(4) -0.0047(10) 0.040(3) Uani 1 1 d . U .
C12 C 0.2500(7) 0.5331(4) -0.0396(9) 0.039(3) Uani 1 1 d . U .
H12A H 0.260106 0.526160 -0.097755 0.047 Uiso 1 1 calc R U .
C13 C 0.1967(7) 0.5228(4) 0.0113(10) 0.044(3) Uani 1 1 d . U .
H13 H 0.173093 0.508445 -0.011363 0.053 Uiso 1 1 calc R U .
C14 C 0.3479(7) 0.5631(4) -0.0614(10) 0.042(3) Uani 1 1 d . U .
H14A H 0.341211 0.558312 -0.126536 0.051 Uiso 1 1 calc R U .
H14B H 0.350804 0.581905 -0.057944 0.051 Uiso 1 1 calc R U .
C15 C 0.4360(7) 0.5631(4) 0.0666(9) 0.0375(18) Uani 1 1 d . U .
C16 C 0.4512(8) 0.5893(4) 0.0756(10) 0.042(2) Uani 1 1 d . U .
H16 H 0.442528 0.600745 0.026650 0.051 Uiso 1 1 calc R U .
C17 C 0.4802(8) 0.5981(4) 0.1614(11) 0.045(2) Uani 1 1 d . U .
H17 H 0.489302 0.615645 0.170643 0.054 Uiso 1 1 calc R U .
C18 C 0.4946(8) 0.5803(4) 0.2308(10) 0.042(2) Uani 1 1 d . U .
H18 H 0.514557 0.586070 0.286488 0.050 Uiso 1 1 calc R U .
C19 C 0.4812(7) 0.5550(4) 0.2212(9) 0.0378(19) Uani 1 1 d . U .
H19 H 0.493459 0.543462 0.268591 0.045 Uiso 1 1 calc R U .
C20 C 0.4482(7) 0.5458(4) 0.1388(9) 0.0358(18) Uani 1 1 d . U .
C21 C 0.3623(6) 0.5106(4) 0.1780(8) 0.034(2) Uani 1 1 d . U .
H21A H 0.324575 0.521853 0.160094 0.041 Uiso 1 1 calc R U .
H21B H 0.350987 0.493097 0.158345 0.041 Uiso 1 1 calc R U .
C22 C 0.3722(6) 0.5113(4) 0.2834(8) 0.0335(18) Uani 1 1 d . U .
C23 C 0.3581(6) 0.5362(3) 0.3331(8) 0.0324(19) Uani 1 1 d . U .
H23 H 0.341073 0.551006 0.303944 0.039 Uiso 1 1 calc R U .
C24 C 0.3741(7) 0.5343(4) 0.4325(9) 0.0366(19) Uani 1 1 d . U .
H24 H 0.365591 0.548809 0.469259 0.044 Uiso 1 1 calc R U .
C25 C 0.4007(7) 0.5128(4) 0.4763(9) 0.0378(19) Uani 1 1 d . U .
C26 C 0.4139(7) 0.4915(4) 0.4262(9) 0.039(2) Uani 1 1 d . U .
H26 H 0.431625 0.476813 0.455745 0.046 Uiso 1 1 calc R U .
C27 C 0.4009(7) 0.4912(4) 0.3280(9) 0.0366(19) Uani 1 1 d . U .
H27 H 0.412702 0.476512 0.293888 0.044 Uiso 1 1 calc R U .
C28 C 0.4132(7) 0.5132(4) 0.5805(9) 0.040(2) Uani 1 1 d . U .
H28A H 0.433434 0.529667 0.598555 0.048 Uiso 1 1 calc R U .
H28B H 0.445218 0.499543 0.597472 0.048 Uiso 1 1 calc R U .
C29 C 0.3083(8) 0.5331(4) 0.6364(9) 0.046(2) Uani 1 1 d . U .
C30 C 0.3319(9) 0.5558(4) 0.6754(10) 0.051(2) Uani 1 1 d . U .
H30 H 0.376533 0.556708 0.698546 0.061 Uiso 1 1 calc R U .
C31 C 0.2912(9) 0.5765(4) 0.6802(11) 0.053(2) Uani 1 1 d . U .
H31 H 0.309500 0.591864 0.703984 0.064 Uiso 1 1 calc R U .
C32 C 0.2233(9) 0.5764(4) 0.6519(11) 0.054(2) Uani 1 1 d . U .
H32 H 0.196369 0.591277 0.654349 0.065 Uiso 1 1 calc R U .
C33 C 0.1961(9) 0.5518(4) 0.6179(11) 0.052(2) Uani 1 1 d . U .
H33 H 0.150092 0.549069 0.604216 0.062 Uiso 1 1 calc R U .
C34 C 0.2447(8) 0.5335(4) 0.6083(9) 0.046(2) Uani 1 1 d . U .
C35 C 0.2079(8) 0.5075(4) 0.4597(10) 0.050(3) Uani 1 1 d . U .
H35A H 0.247576 0.515612 0.432148 0.060 Uiso 1 1 calc R U .
H35B H 0.205467 0.489820 0.436794 0.060 Uiso 1 1 calc R U .
C36 C 0.1452(8) 0.5217(4) 0.4275(11) 0.049(3) Uani 1 1 d . U .
C37 C 0.1441(9) 0.5463(4) 0.3965(12) 0.053(3) Uani 1 1 d . U .
H37 H 0.184662 0.555725 0.396262 0.063 Uiso 1 1 calc R U .
C38 C 0.0818(9) 0.5586(5) 0.3634(13) 0.056(3) Uani 1 1 d . U .
H38 H 0.081643 0.575718 0.342469 0.067 Uiso 1 1 calc R U .
C39 C 0.0222(8) 0.5439(4) 0.3640(12) 0.050(3) Uani 1 1 d . U .
C40 C 0.0238(8) 0.5192(4) 0.3921(11) 0.049(3) Uani 1 1 d . U .
H40 H -0.016651 0.509769 0.389994 0.059 Uiso 1 1 calc R U .
C41 C 0.0823(8) 0.5071(4) 0.4241(11) 0.051(3) Uani 1 1 d . U .
H41 H 0.081392 0.489888 0.443186 0.062 Uiso 1 1 calc R U .
C42 C -0.0425(8) 0.5554(4) 0.3224(13) 0.054(4) Uani 1 1 d . U .
H42A H -0.081688 0.547820 0.352752 0.065 Uiso 1 1 calc R U .
H42B H -0.043096 0.573956 0.334474 0.065 Uiso 1 1 calc R U .
C43 C 0.3055(7) 0.4359(4) 0.1873(10) 0.041(3) Uani 1 1 d D U .
C44 C 0.2615(8) 0.4450(4) 0.1188(11) 0.044(3) Uani 1 1 d . U .
H44 H 0.272136 0.443526 0.055822 0.053 Uiso 1 1 calc R U .
C45 C 0.2008(9) 0.4565(4) 0.1457(12) 0.052(3) Uani 1 1 d . U .
H45 H 0.171079 0.463484 0.100933 0.063 Uiso 1 1 calc R U .
C46 C 0.1844(10) 0.4577(4) 0.2415(12) 0.058(3) Uani 1 1 d . U .
H46 H 0.143393 0.465027 0.259971 0.070 Uiso 1 1 calc R U .
C47 C 0.2286(9) 0.4480(4) 0.3063(11) 0.055(3) Uani 1 1 d . U .
H47 H 0.217305 0.448426 0.369199 0.066 Uiso 1 1 calc R U .
C48 C 0.2895(8) 0.4377(4) 0.2802(9) 0.046(3) Uani 1 1 d D U .
C49 C 0.3158(12) 0.4067(4) 0.4112(12) 0.077(4) Uani 1 1 d D U .
H49A H 0.343509 0.405569 0.467925 0.093 Uiso 1 1 calc R U .
H49B H 0.268957 0.409949 0.429125 0.093 Uiso 1 1 calc R U .
C50 C 0.3190(13) 0.3812(5) 0.3600(13) 0.078(4) Uani 1 1 d D U .
C51 C 0.3789(13) 0.3663(6) 0.3622(15) 0.083(4) Uani 1 1 d . U .
H51 H 0.416384 0.372392 0.396411 0.099 Uiso 1 1 calc R U .
C52 C 0.3846(14) 0.3439(6) 0.3177(16) 0.088(4) Uani 1 1 d . U .
H52 H 0.425822 0.334925 0.320049 0.105 Uiso 1 1 calc R U .
C53 C 0.3288(15) 0.3335(5) 0.2668(16) 0.091(4) Uani 1 1 d D U .
C54 C 0.2668(14) 0.3480(6) 0.2630(16) 0.085(4) Uani 1 1 d . U .
H54 H 0.229158 0.341673 0.229563 0.102 Uiso 1 1 calc R U .
C55 C 0.2627(13) 0.3715(6) 0.3092(15) 0.082(4) Uani 1 1 d . U .
H55 H 0.222203 0.380904 0.306603 0.098 Uiso 1 1 calc R U .
C56 C 0.3306(16) 0.3077(5) 0.2176(16) 0.098(5) Uani 1 1 d D U .
H56A H 0.376021 0.304846 0.193399 0.117 Uiso 1 1 calc R U .
H56B H 0.298720 0.308003 0.164866 0.117 Uiso 1 1 calc R U .
C57 C 0.2427(15) 0.2860(6) 0.321(2) 0.174(5) Uani 1 1 d D U .
C58 C 0.2340(18) 0.3027(6) 0.399(2) 0.175(5) Uani 1 1 d D U .
H58 H 0.269390 0.313033 0.422401 0.211 Uiso 1 1 calc R U .
C59 C 0.169(2) 0.3027(6) 0.440(2) 0.177(6) Uani 1 1 d D U .
H59 H 0.160785 0.313095 0.491907 0.212 Uiso 1 1 calc R U .
C60 C 0.1186(19) 0.2872(6) 0.403(2) 0.178(6) Uani 1 1 d D U .
H60 H 0.075699 0.287246 0.430049 0.213 Uiso 1 1 calc R U .
C61 C 0.1298(18) 0.2712(5) 0.325(2) 0.174(5) Uani 1 1 d D U .
H61 H 0.094358 0.260940 0.301216 0.209 Uiso 1 1 calc R U .
C62 C 0.193(2) 0.2707(5) 0.2824(18) 0.172(4) Uani 1 1 d D U .
C63 C 0.182(2) 0.2534(5) 0.129(2) 0.17(2) Uani 1 1 d D . .
H63A H 0.180952 0.236835 0.097179 0.206 Uiso 1 1 calc R U .
H63B H 0.135064 0.258015 0.143216 0.206 Uiso 1 1 calc R U .
C64 C 0.210(2) 0.2735(5) 0.064(3) 0.151(18) Uani 1 1 d D . .
C65 C 0.263(2) 0.2668(5) 0.004(2) 0.124(13) Uani 1 1 d . . .
H65 H 0.276136 0.249443 -0.001612 0.148 Uiso 1 1 calc R U .
C66 C 0.2981(18) 0.2859(6) -0.050(2) 0.111(11) Uani 1 1 d . . .
H66 H 0.335901 0.281234 -0.084417 0.133 Uiso 1 1 calc R U .
C67 C 0.2765(15) 0.3108(5) -0.0500(19) 0.096(9) Uani 1 1 d D . .
C68 C 0.2210(16) 0.3182(5) 0.006(2) 0.096(9) Uani 1 1 d . . .
H68 H 0.203327 0.334920 0.004270 0.115 Uiso 1 1 calc R U .
C69 C 0.1939(16) 0.2989(6) 0.063(2) 0.105(10) Uani 1 1 d . . .
H69 H 0.160969 0.304118 0.105051 0.125 Uiso 1 1 calc R U .
C70 C 0.3126(12) 0.3303(5) -0.1096(15) 0.085(8) Uani 1 1 d D . .
H70A H 0.361382 0.327037 -0.106661 0.102 Uiso 1 1 calc R U .
H70B H 0.304521 0.347560 -0.085185 0.102 Uiso 1 1 calc R U .
C71 C 0.3305(9) 0.3459(3) -0.2696(10) 0.051(3) Uani 1 1 d D U .
C72 C 0.3999(10) 0.3395(4) -0.2812(11) 0.059(3) Uani 1 1 d D U .
H72 H 0.418877 0.325077 -0.251620 0.071 Uiso 1 1 calc R U .
C73 C 0.4402(10) 0.3557(4) -0.3392(11) 0.062(3) Uani 1 1 d D U .
H73 H 0.486118 0.352186 -0.349137 0.075 Uiso 1 1 calc R U .
C74 C 0.4079(10) 0.3771(4) -0.3806(11) 0.062(3) Uani 1 1 d D U .
H74 H 0.433459 0.387990 -0.418416 0.074 Uiso 1 1 calc R U .
C75 C 0.3424(10) 0.3826(4) -0.3682(11) 0.059(3) Uani 1 1 d D U .
H75 H 0.322861 0.396954 -0.397469 0.071 Uiso 1 1 calc R U .
C76 C 0.3026(8) 0.3666(4) -0.3107(10) 0.056(3) Uani 1 1 d D U .
C77 C 0.2199(10) 0.3961(3) -0.2370(10) 0.051(5) Uani 1 1 d D . .
H77A H 0.237275 0.410472 -0.273453 0.061 Uiso 1 1 calc R U .
H77B H 0.171386 0.398896 -0.228365 0.061 Uiso 1 1 calc R U .
C78 C 0.2554(9) 0.3957(4) -0.1433(10) 0.048(5) Uani 1 1 d D . .
C79 C 0.3241(11) 0.4045(4) -0.1382(13) 0.061(6) Uani 1 1 d . . .
H79 H 0.345855 0.410150 -0.191880 0.073 Uiso 1 1 calc R U .
C80 C 0.3594(9) 0.4044(4) -0.0513(10) 0.053(5) Uani 1 1 d . . .
H80 H 0.404526 0.410034 -0.047527 0.063 Uiso 1 1 calc R U .
C81 C 0.3261(9) 0.3960(4) 0.0293(10) 0.047(4) Uani 1 1 d D . .
C82 C 0.2598(8) 0.3885(4) 0.0220(12) 0.046(4) Uani 1 1 d . . .
H82 H 0.237029 0.383638 0.075848 0.056 Uiso 1 1 calc R U .
C83 C 0.2248(9) 0.3879(4) -0.0626(14) 0.055(5) Uani 1 1 d . . .
H83 H 0.179790 0.382074 -0.064756 0.066 Uiso 1 1 calc R U .
C84 C 0.3659(9) 0.3963(3) 0.1199(10) 0.049(5) Uani 1 1 d D . .
H84A H 0.411793 0.389897 0.109379 0.058 Uiso 1 1 calc R U .
H84B H 0.344271 0.384797 0.164240 0.058 Uiso 1 1 calc R U .

loop_
_atom_site_aniso_label
_atom_site_aniso_U_11
_atom_site_aniso_U_22
_atom_site_aniso_U_33
_atom_site_aniso_U_23
_atom_site_aniso_U_13
_atom_site_aniso_U_12
Pd1 0.0229(5) 0.0690(10) 0.0265(6) 0.0096(6) 0.0006(4) 0.0108(6)
Pd2 0.0195(5) 0.0725(9) 0.0060(4) 0.0093(5) 0.0015(3) 0.0074(5)
Pd3 0.0319(6) 0.0863(11) 0.0142(5) 0.0064(6) 0.0029(4) -0.0001(6)
Pd4 0.0403(7) 0.0790(11) 0.0167(5) 0.0116(6) 0.0024(5) 0.0052(7)
Pd5 0.279(4) 0.107(2) 0.144(3) 0.0633(19) 0.119(3) 0.080(3)
Pd6 0.0858(13) 0.0565(11) 0.0789(13) -0.0147(9) 0.0133(10) -0.0011(10)
Cl1 0.0270(18) 0.073(3) 0.035(2) 0.007(2) 0.0036(15) 0.0005(19)
Cl2 0.048(2) 0.068(3) 0.034(2) 0.021(2) 0.0062(17) 0.019(2)
Cl3 0.0278(16) 0.076(3) 0.0085(13) 0.0086(15) -0.0031(11) 0.0109(18)
Cl4 0.0245(16) 0.072(3) 0.0070(13) 0.0023(15) -0.0013(11) 0.0054(17)
Cl5 0.039(2) 0.084(4) 0.045(2) 0.012(2) -0.0039(18) 0.011(2)
Cl6 0.048(2) 0.107(4) 0.029(2) -0.002(2) 0.0092(18) -0.011(3)
Cl7 0.043(2) 0.083(4) 0.032(2) 0.017(2) 0.0044(17) 0.006(2)
Cl8 0.058(3) 0.120(5) 0.032(2) 0.022(3) -0.004(2) 0.003(3)
Cl9 0.283(8) 0.39(2) 0.30(2) 0.070(19) 0.090(17) 0.167(13)
Cl10 0.50(2) 0.090(5) 0.185(10) 0.074(5) 0.216(12) 0.126(8)
Cl11 0.116(6) 0.061(4) 0.156(8) -0.024(5) 0.039(5) -0.016(4)
Cl12 0.078(4) 0.101(6) 0.142(7) -0.031(5) -0.002(4) 0.001(4)
N1 0.015(6) 0.092(12) 0.037(7) 0.036(8) -0.003(5) -0.004(7)
N2 0.023(6) 0.058(10) 0.038(7) -0.005(7) -0.007(5) 0.007(6)
N3 0.023(4) 0.074(5) 0.010(3) 0.003(4) 0.004(3) 0.008(4)
N4 0.016(4) 0.074(5) 0.016(4) 0.004(4) -0.003(3) 0.009(4)
N5 0.035(4) 0.091(6) 0.007(4) 0.005(4) -0.002(3) 0.010(4)
N6 0.035(4) 0.090(6) 0.013(4) 0.002(4) 0.001(3) 0.008(4)
N7 0.031(5) 0.070(8) 0.014(5) 0.018(5) 0.004(4) 0.004(5)
N8 0.051(6) 0.083(9) 0.014(5) 0.005(6) 0.010(5) 0.018(6)
N9 0.282(8) 0.106(7) 0.141(8) 0.057(6) 0.122(7) 0.059(7)
N10 0.283(7) 0.097(7) 0.139(8) 0.056(6) 0.123(8) 0.064(7)
N11 0.14(2) 0.062(13) 0.077(14) -0.037(11) -0.022(13) 0.053(13)
N12 0.076(12) 0.085(13) 0.028(8) -0.007(8) -0.001(7) 0.003(10)
C1 0.051(10) 0.032(10) 0.050(10) 0.004(8) -0.004(8) 0.018(8)
C2 0.044(11) 0.084(18) 0.089(17) -0.010(14) 0.002(11) -0.016(11)
C3 0.090(18) 0.055(15) 0.11(2) 0.041(15) -0.018(16) -0.007(13)
C4 0.052(14) 0.10(2) 0.13(2) 0.018(18) 0.022(15) 0.009(14)
C5 0.032(9) 0.098(19) 0.070(14) 0.031(13) 0.002(9) -0.001(11)
C6 0.029(8) 0.064(13) 0.039(9) -0.006(8) -0.022(7) -0.003(8)
C7 0.019(6) 0.092(10) 0.033(6) 0.008(7) 0.003(5) 0.016(6)
C8 0.023(5) 0.087(7) 0.029(5) 0.010(5) 0.003(4) 0.013(5)
C9 0.025(5) 0.088(8) 0.027(5) 0.002(5) 0.006(4) 0.014(5)
C10 0.022(5) 0.076(7) 0.025(5) 0.001(5) 0.000(4) 0.014(5)
C11 0.021(5) 0.079(7) 0.021(5) 0.007(5) 0.003(4) 0.012(5)
C12 0.023(5) 0.080(7) 0.015(5) 0.003(5) 0.005(4) 0.011(5)
C13 0.023(5) 0.081(8) 0.028(5) 0.010(5) 0.000(4) 0.005(5)
C14 0.029(6) 0.083(9) 0.016(5) 0.014(6) 0.002(4) 0.015(6)
C15 0.023(3) 0.073(5) 0.017(3) 0.003(3) 0.004(3) 0.008(3)
C16 0.029(4) 0.074(5) 0.023(3) 0.003(4) 0.004(3) 0.008(4)
C17 0.032(4) 0.076(5) 0.027(4) 0.000(4) 0.003(3) 0.008(4)
C18 0.028(4) 0.075(5) 0.023(4) -0.001(4) 0.003(3) 0.009(4)
C19 0.023(4) 0.074(5) 0.017(3) 0.002(4) 0.002(3) 0.009(4)
C20 0.020(3) 0.073(5) 0.015(3) 0.005(3) 0.003(3) 0.008(3)
C21 0.016(4) 0.076(6) 0.012(4) 0.006(4) -0.002(3) 0.002(4)
C22 0.015(3) 0.075(5) 0.010(3) 0.007(3) -0.002(3) -0.001(3)
C23 0.013(3) 0.075(5) 0.009(3) 0.009(3) 0.000(3) 0.002(4)
C24 0.020(3) 0.078(5) 0.012(3) 0.007(3) 0.004(3) 0.000(4)
C25 0.021(3) 0.080(5) 0.013(3) 0.010(3) 0.002(3) -0.001(4)
C26 0.022(3) 0.078(5) 0.015(3) 0.011(3) 0.001(3) 0.002(4)
C27 0.019(3) 0.077(5) 0.014(3) 0.009(3) 0.000(3) 0.002(4)
C28 0.024(4) 0.082(6) 0.014(4) 0.012(4) 0.004(4) -0.003(5)
C29 0.037(4) 0.090(6) 0.011(3) 0.005(3) -0.004(3) 0.010(4)
C30 0.042(4) 0.092(6) 0.018(4) 0.002(4) -0.003(3) 0.009(4)
C31 0.047(4) 0.091(6) 0.022(4) 0.001(4) -0.005(4) 0.011(4)
C32 0.047(4) 0.092(6) 0.024(4) 0.001(4) -0.004(4) 0.013(4)
C33 0.043(4) 0.092(6) 0.020(4) 0.002(4) -0.004(3) 0.013(4)
C34 0.036(4) 0.090(6) 0.011(3) 0.003(3) -0.002(3) 0.011(4)
C35 0.033(6) 0.101(10) 0.015(6) 0.001(7) -0.008(5) 0.001(7)
C36 0.028(5) 0.095(8) 0.025(5) 0.005(5) -0.008(4) -0.007(5)
C37 0.035(5) 0.088(8) 0.035(6) 0.000(6) -0.002(5) -0.010(6)
C38 0.035(5) 0.090(8) 0.042(6) -0.001(6) 0.005(5) -0.008(5)
C39 0.026(5) 0.085(7) 0.038(6) -0.005(6) 0.004(5) -0.009(5)
C40 0.027(5) 0.089(8) 0.032(6) 0.002(6) 0.004(5) -0.010(6)
C41 0.034(5) 0.090(8) 0.031(6) 0.002(6) 0.001(5) -0.007(5)
C42 0.028(6) 0.085(9) 0.050(8) -0.007(7) 0.009(6) -0.007(6)
C43 0.031(5) 0.073(7) 0.020(4) 0.007(5) 0.006(4) 0.005(5)
C44 0.032(5) 0.074(8) 0.026(5) 0.006(6) -0.002(4) 0.000(5)
C45 0.042(6) 0.083(8) 0.032(5) 0.006(6) 0.001(5) 0.007(6)
C46 0.052(6) 0.089(9) 0.034(6) 0.008(6) 0.009(5) 0.021(6)
C47 0.049(6) 0.092(8) 0.024(5) 0.008(6) 0.017(5) 0.016(6)
C48 0.040(5) 0.080(7) 0.019(4) 0.000(5) 0.010(4) 0.010(5)
C49 0.080(10) 0.124(11) 0.029(7) 0.041(7) 0.008(7) 0.004(9)
C50 0.079(8) 0.123(10) 0.032(6) 0.041(6) 0.018(6) 0.003(8)
C51 0.084(8) 0.124(11) 0.040(7) 0.037(7) 0.015(7) 0.005(8)
C52 0.091(8) 0.129(11) 0.045(8) 0.032(7) 0.018(7) 0.006(8)
C53 0.098(9) 0.124(11) 0.051(7) 0.030(7) 0.016(7) 0.001(8)
C54 0.090(8) 0.121(11) 0.046(7) 0.038(7) 0.017(7) -0.004(8)
C55 0.082(8) 0.121(11) 0.042(7) 0.039(7) 0.019(6) -0.004(8)
C56 0.110(11) 0.126(12) 0.058(10) 0.027(8) 0.023(9) 0.002(10)
C57 0.282(9) 0.101(8) 0.143(9) 0.050(7) 0.126(8) 0.056(8)
C58 0.281(12) 0.106(10) 0.144(10) 0.048(8) 0.129(9) 0.048(10)
C59 0.280(13) 0.106(11) 0.148(11) 0.037(9) 0.128(10) 0.044(10)
C60 0.283(12) 0.105(11) 0.149(11) 0.031(9) 0.127(10) 0.046(10)
C61 0.283(10) 0.099(10) 0.145(11) 0.038(9) 0.128(10) 0.050(9)
C62 0.281(8) 0.096(8) 0.142(9) 0.049(7) 0.128(8) 0.056(8)
C63 0.31(6) 0.047(19) 0.16(4) -0.01(2) 0.08(4) -0.02(3)
C64 0.27(5) 0.035(15) 0.15(3) 0.018(17) 0.13(3) 0.02(2)
C65 0.21(4) 0.040(15) 0.12(3) 0.002(16) 0.06(3) 0.041(19)
C66 0.14(3) 0.08(2) 0.11(2) 0.035(18) 0.04(2) 0.04(2)
C67 0.11(2) 0.09(2) 0.09(2) -0.012(17) 0.025(17) 0.012(17)
C68 0.13(2) 0.049(15) 0.11(2) -0.004(14) 0.058(19) -0.012(15)
C69 0.12(2) 0.08(2) 0.12(2) 0.013(17) 0.06(2) -0.015(17)
C70 0.063(14) 0.065(16) 0.13(2) 0.017(16) 0.016(15) 0.002(12)
C71 0.078(6) 0.052(6) 0.023(5) -0.019(4) 0.013(5) -0.018(5)
C72 0.082(7) 0.061(6) 0.033(5) -0.016(4) 0.010(5) -0.016(5)
C73 0.083(7) 0.067(7) 0.038(5) -0.014(5) 0.012(5) -0.015(6)
C74 0.086(7) 0.067(6) 0.033(5) -0.012(5) 0.009(5) -0.016(6)
C75 0.085(7) 0.062(6) 0.031(5) -0.014(4) 0.006(5) -0.018(6)
C76 0.082(7) 0.058(6) 0.028(5) -0.018(4) 0.008(5) -0.018(5)
C77 0.063(12) 0.066(13) 0.023(8) 0.008(8) 0.003(7) 0.017(10)
C78 0.055(11) 0.060(12) 0.027(8) 0.016(8) -0.026(7) -0.004(9)
C79 0.066(13) 0.084(16) 0.031(9) -0.015(10) -0.001(8) 0.007(11)
C80 0.039(9) 0.099(16) 0.019(7) -0.015(9) 0.006(6) -0.002(10)
C81 0.057(11) 0.051(12) 0.032(8) 0.000(8) 0.006(8) 0.003(9)
C82 0.034(9) 0.064(13) 0.042(9) -0.005(9) 0.019(7) -0.003(8)
C83 0.036(9) 0.063(14) 0.066(13) 0.019(10) 0.002(9) -0.001(9)
C84 0.059(11) 0.057(12) 0.030(8) -0.004(8) 0.016(8) -0.001(9)

loop_
_atom_type_symbol
_atom_type_description
_atom_type_scat_dispersion_real
_atom_type_scat_dispersion_imag
_atom_type_scat_source
C C 0.0033 0.0016 'International Tables Vol C Tables 4.2.6.8 and 6.1.1.4'
H H 0.0000 0.0000 'International Tables Vol C Tables 4.2.6.8 and 6.1.1.4'
Cl Cl 0.1484 0.1585 'International Tables Vol C Tables 4.2.6.8 and 6.1.1.4'
N N 0.0061 0.0033 'International Tables Vol C Tables 4.2.6.8 and 6.1.1.4'
Pd Pd -0.9988 1.0072 'International Tables Vol C Tables 4.2.6.8 and 6.1.1.4'
O O 0.0106 0.0060 'International Tables Vol C Tables 4.2.6.8 and 6.1.1.4'

loop_
_geom_angle_atom_site_label_1
_geom_angle_atom_site_label_2
_geom_angle_atom_site_label_3
_geom_angle
N1 Pd1 N2 84.4(5)
N1 Pd1 Cl2 175.3(4)
N2 Pd1 Cl2 91.0(4)
N1 Pd1 Cl1 92.5(4)
N2 Pd1 Cl1 176.6(4)
Cl2 Pd1 Cl1 92.17(17)
N3 Pd2 N4 85.0(5)
N3 Pd2 Cl4 174.4(3)
N4 Pd2 Cl4 91.1(4)
N3 Pd2 Cl3 90.2(3)
N4 Pd2 Cl3 171.7(4)
Cl4 Pd2 Cl3 94.08(14)
N5 Pd3 N6 83.5(6)
N5 Pd3 Cl5 92.4(4)
N6 Pd3 Cl5 175.3(5)
N5 Pd3 Cl6 173.2(4)
N6 Pd3 Cl6 91.2(5)
Cl5 Pd3 Cl6 93.1(2)
N8 Pd4 N7 85.0(5)
N8 Pd4 Cl8 91.2(4)
N7 Pd4 Cl8 175.6(4)
N8 Pd4 Cl7 175.2(4)
N7 Pd4 Cl7 90.3(3)
Cl8 Pd4 Cl7 93.50(18)
N10 Pd5 N9 85.7(12)
N10 Pd5 Cl10 89.7(9)
N9 Pd5 Cl10 175.3(12)
N10 Pd5 Cl9 177.2(11)
N9 Pd5 Cl9 92.7(12)
Cl10 Pd5 Cl9 91.9(8)
N12 Pd6 N11 84.1(7)
N12 Pd6 Cl11 173.6(5)
N11 Pd6 Cl11 94.3(6)
N12 Pd6 Cl12 91.0(5)
N11 Pd6 Cl12 175.1(6)
Cl11 Pd6 Cl12 90.4(3)
C1 N1 C42 113.9(15)
C1 N1 Pd1 109.0(11)
C42 N1 Pd1 117.2(12)
C1 N1 H1 105.2
C42 N1 H1 105.2
Pd1 N1 H1 105.2
C6 N2 C7 114.2(13)
C6 N2 Pd1 106.8(10)
C7 N2 Pd1 110.6(10)
C6 N2 H2 108.3
C7 N2 H2 108.3
Pd1 N2 H2 108.3
C14 N3 C15 114.1(12)
C14 N3 Pd2 119.6(11)
C15 N3 Pd2 106.8(9)
C14 N3 H3 105.0
C15 N3 H3 105.0
Pd2 N3 H3 105.0
C20 N4 C21 118.9(12)
C20 N4 Pd2 106.5(9)
C21 N4 Pd2 110.1(8)
C20 N4 H4 106.9
C21 N4 H4 106.9
Pd2 N4 H4 106.9
C29 N5 C28 111.3(14)
C29 N5 Pd3 111.6(10)
C28 N5 Pd3 118.2(11)
C29 N5 H5 104.8
C28 N5 H5 104.8
Pd3 N5 H5 104.8
C35 N6 C34 113.5(14)
C35 N6 Pd3 107.5(10)
C34 N6 Pd3 108.3(9)
C35 N6 H6 109.1
C34 N6 H6 109.1
Pd3 N6 H6 109.1
C43 N7 C84 117.5(13)
C43 N7 Pd4 106.4(8)
C84 N7 Pd4 109.0(9)
C43 N7 H7 107.9
C84 N7 H7 107.9
Pd4 N7 H7 107.9
C48 N8 C49 113.0(14)
C48 N8 Pd4 106.8(8)
C49 N8 Pd4 115.1(12)
C48 N8 H8 107.2
C49 N8 H8 107.2
Pd4 N8 H8 107.2
C57 N9 C56 116(2)
C57 N9 Pd5 107(2)
C56 N9 Pd5 110.6(18)
C57 N9 H9 107.8
C56 N9 H9 107.8
Pd5 N9 H9 107.8
C62 N10 C63 104(3)
C62 N10 Pd5 112(3)
C63 N10 Pd5 118(2)
C62 N10 H10 107.3
C63 N10 H10 107.3
Pd5 N10 H10 107.3
C71 N11 C70 110.6(16)
C71 N11 Pd6 106.2(13)
C70 N11 Pd6 119.0(14)
C71 N11 H11 106.8
C70 N11 H11 106.8
Pd6 N11 H11 106.8
C76 N12 C77 111.6(14)
C76 N12 Pd6 108.6(12)
C77 N12 Pd6 119.2(11)
C76 N12 H12 105.5
C77 N12 H12 105.5
Pd6 N12 H12 105.5
C6 C1 C2 118.7(19)
C6 C1 N1 117.0(16)
C2 C1 N1 124.3(18)
N1S C1S C1T 173.7(19)
C1S C1T H1A 109.5
C1S C1T H1B 109.5
H1A C1T H1B 109.5
C1S C1T H1C 109.5
H1A C1T H1C 109.5
H1B C1T H1C 109.5
C1 C2 C3 120(2)
C1 C2 H2A 119.9
C3 C2 H2A 119.9
N2S C2S C2T 172(5)
C2S C2T H2B 109.5
C2S C2T H2C 109.5
H2B C2T H2C 109.5
C2S C2T H2D 109.5
H2B C2T H2D 109.5
H2C C2T H2D 109.5
C4 C3 C2 119(2)
C4 C3 H3A 120.4
C2 C3 H3A 120.4
N3S C3S C3T 173(8)
C3S C3T H3B 109.5
C3S C3T H3C 109.5
H3B C3T H3C 109.5
C3S C3T H3D 109.5
H3B C3T H3D 109.5
H3C C3T H3D 109.5
C5 C4 C3 122(3)
C5 C4 H4A 119.1
C3 C4 H4A 119.1
C4 C5 C6 117(2)
C4 C5 H5A 121.4
C6 C5 H5A 121.4
C1 C6 N2 119.3(16)
C1 C6 C5 122.4(19)
N2 C6 C5 118.3(17)
C8 C7 N2 113.6(13)
C8 C7 H7A 108.9
N2 C7 H7A 108.9
C8 C7 H7B 108.9
N2 C7 H7B 108.9
H7A C7 H7B 107.7
C9 C8 C13 118.9(15)
C9 C8 C7 120.7(15)
C13 C8 C7 120.3(17)
C10 C9 C8 119.0(16)
C10 C9 H9A 120.5
C8 C9 H9A 120.5
C11 C10 C9 123.7(18)
C11 C10 H10A 118.1
C9 C10 H10A 118.1
C10 C11 C12 116.9(14)
C10 C11 C14 125.0(17)
C12 C11 C14 118.1(14)
C13 C12 C11 120.7(15)
C13 C12 H12A 119.6
C11 C12 H12A 119.6
C8 C13 C12 120.6(18)
C8 C13 H13 119.7
C12 C13 H13 119.7
N3 C14 C11 109.7(12)
N3 C14 H14A 109.7
C11 C14 H14A 109.7
N3 C14 H14B 109.7
C11 C14 H14B 109.7
H14A C14 H14B 108.2
C20 C15 C16 121.7(15)
C20 C15 N3 116.4(16)
C16 C15 N3 121.7(14)
C15 C16 C17 118.4(16)
C15 C16 H16 120.8
C17 C16 H16 120.8
C18 C17 C16 118.8(19)
C18 C17 H17 120.6
C16 C17 H17 120.6
C19 C18 C17 122.6(16)
C19 C18 H18 118.7
C17 C18 H18 118.7
C18 C19 C20 120.0(15)
C18 C19 H19 120.0
C20 C19 H19 120.0
C15 C20 C19 118.3(17)
C15 C20 N4 119.8(13)
C19 C20 N4 121.9(14)
C22 C21 N4 110.7(10)
C22 C21 H21A 109.5
N4 C21 H21A 109.5
C22 C21 H21B 109.5
N4 C21 H21B 109.5
H21A C21 H21B 108.1
C27 C22 C23 121.2(12)
C27 C22 C21 120.2(15)
C23 C22 C21 118.0(13)
C24 C23 C22 111.7(14)
C24 C23 H23 124.2
C22 C23 H23 124.2
C25 C24 C23 125.0(16)
C25 C24 H24 117.5
C23 C24 H24 117.5
C26 C25 C24 119.6(13)
C26 C25 C28 120.6(15)
C24 C25 C28 119.8(16)
C25 C26 C27 120.2(16)
C25 C26 H26 119.9
C27 C26 H26 119.9
C22 C27 C26 122.0(16)
C22 C27 H27 119.0
C26 C27 H27 119.0
C25 C28 N5 110.9(11)
C25 C28 H28A 109.5
N5 C28 H28A 109.5
C25 C28 H28B 109.5
N5 C28 H28B 109.5
H28A C28 H28B 108.1
C34 C29 C30 115.2(18)
C34 C29 N5 120.2(18)
C30 C29 N5 124.4(15)
C31 C30 C29 120.4(17)
C31 C30 H30 119.8
C29 C30 H30 119.8
C30 C31 C32 124(2)
C30 C31 H31 118.2
C32 C31 H31 118.2
C31 C32 C33 116.4(19)
C31 C32 H32 121.8
C33 C32 H32 121.8
C34 C33 C32 113.1(17)
C34 C33 H33 123.5
C32 C33 H33 123.5
C29 C34 C33 131(2)
C29 C34 N6 114.5(17)
C33 C34 N6 114.6(15)
C36 C35 N6 114.0(14)
C36 C35 H35A 108.8
N6 C35 H35A 108.8
C36 C35 H35B 108.8
N6 C35 H35B 108.8
H35A C35 H35B 107.7
C37 C36 C41 118.2(17)
C37 C36 C35 125.0(16)
C41 C36 C35 116.7(19)
C36 C37 C38 122.1(17)
C36 C37 H37 119.0
C38 C37 H37 119.0
C39 C38 C37 117(2)
C39 C38 H38 121.3
C37 C38 H38 121.3
C40 C39 C38 120.4(18)
C40 C39 C42 120.5(16)
C38 C39 C42 118.8(19)
C39 C40 C41 123.2(17)
C39 C40 H40 118.4
C41 C40 H40 118.4
C40 C41 C36 119(2)
C40 C41 H41 120.7
C36 C41 H41 120.7
N1 C42 C39 112.1(14)
N1 C42 H42A 109.2
C39 C42 H42A 109.2
N1 C42 H42B 109.2
C39 C42 H42B 109.2
H42A C42 H42B 107.9
C48 C43 C44 121.0(13)
C48 C43 N7 119.0(12)
C44 C43 N7 120.0(13)
C43 C44 C45 118.5(15)
C43 C44 H44 120.8
C45 C44 H44 120.8
C44 C45 C46 119.7(16)
C44 C45 H45 120.1
C46 C45 H45 120.1
C47 C46 C45 119.8(17)
C47 C46 H46 120.1
C45 C46 H46 120.1
C46 C47 C48 120.6(15)
C46 C47 H47 119.7
C48 C47 H47 119.7
C47 C48 C43 120.3(13)
C47 C48 N8 120.7(13)
C43 C48 N8 119.0(12)
C50 C49 N8 112.2(15)
C50 C49 H49A 109.2
N8 C49 H49A 109.2
C50 C49 H49B 109.2
N8 C49 H49B 109.2
H49A C49 H49B 107.9
C51 C50 C55 118(2)
C51 C50 C49 121(2)
C55 C50 C49 122(2)
C52 C51 C50 123(3)
C52 C51 H51 118.5
C50 C51 H51 118.5
C51 C52 C53 121(3)
C51 C52 H52 119.7
C53 C52 H52 119.7
C52 C53 C54 118(3)
C52 C53 C56 124(3)
C54 C53 C56 118(3)
C55 C54 C53 120(3)
C55 C54 H54 120.1
C53 C54 H54 120.1
C54 C55 C50 121(3)
C54 C55 H55 119.6
C50 C55 H55 119.6
C53 C56 N9 112(2)
C53 C56 H56A 109.2
N9 C56 H56A 109.2
C53 C56 H56B 109.2
N9 C56 H56B 109.2
H56A C56 H56B 107.9
C62 C57 C58 125(2)
C62 C57 N9 119(3)
C58 C57 N9 116(3)
C59 C58 C57 117(3)
C59 C58 H58 121.7
C57 C58 H58 121.7
C60 C59 C58 119(3)
C60 C59 H59 120.4
C58 C59 H59 120.4
C59 C60 C61 122(3)
C59 C60 H60 119.1
C61 C60 H60 119.1
C62 C61 C60 121(3)
C62 C61 H61 119.7
C60 C61 H61 119.7
C57 C62 C61 116(2)
C57 C62 N10 112(3)
C61 C62 N10 128(3)
C64 C63 N10 115(3)
C64 C63 H63A 108.6
N10 C63 H63A 108.6
C64 C63 H63B 108.6
N10 C63 H63B 108.6
H63A C63 H63B 107.6
C69 C64 C65 114(2)
C69 C64 C63 126(3)
C65 C64 C63 119(3)
C64 C65 C66 121(2)
C64 C65 H65 119.4
C66 C65 H65 119.4
C67 C66 C65 121(3)
C67 C66 H66 119.7
C65 C66 H66 119.7
C66 C67 C68 120(2)
C66 C67 C70 119(3)
C68 C67 C70 121(2)
C69 C68 C67 116(3)
C69 C68 H68 122.0
C67 C68 H68 122.0
C64 C69 C68 127(3)
C64 C69 H69 116.4
C68 C69 H69 116.4
C67 C70 N11 112(2)
C67 C70 H70A 109.3
N11 C70 H70A 109.3
C67 C70 H70B 109.3
N11 C70 H70B 109.3
H70A C70 H70B 107.9
C76 C71 C72 121.6(15)
C76 C71 N11 119.6(17)
C72 C71 N11 118.8(17)
C71 C72 C73 118.4(18)
C71 C72 H72 120.8
C73 C72 H72 120.8
C74 C73 C72 117.3(18)
C74 C73 H73 121.3
C72 C73 H73 121.3
C75 C74 C73 122.8(18)
C75 C74 H74 118.6
C73 C74 H74 118.6
C74 C75 C76 119.9(18)
C74 C75 H75 120.1
C76 C75 H75 120.1
C71 C76 C75 120.0(16)
C71 C76 N12 115.5(16)
C75 C76 N12 124.5(18)
C78 C77 N12 112.3(14)
C78 C77 H77A 109.1
N12 C77 H77A 109.1
C78 C77 H77B 109.1
N12 C77 H77B 109.1
H77A C77 H77B 107.9
C83 C78 C79 118.5(14)
C83 C78 C77 123.7(17)
C79 C78 C77 117.8(16)
C80 C79 C78 119.6(17)
C80 C79 H79 120.2
C78 C79 H79 120.2
C81 C80 C79 119.8(17)
C81 C80 H80 120.1
C79 C80 H80 120.1
C82 C81 C80 118.8(15)
C82 C81 C84 123.6(16)
C80 C81 C84 117.7(16)
C81 C82 C83 122.3(16)
C81 C82 H82 118.8
C83 C82 H82 118.8
C78 C83 C82 120.9(16)
C78 C83 H83 119.5
C82 C83 H83 119.5
C81 C84 N7 111.7(14)
C81 C84 H84A 109.3
N7 C84 H84A 109.3
C81 C84 H84B 109.3
N7 C84 H84B 109.3
H84A C84 H84B 107.9

loop_
_geom_bond_atom_site_label_1
_geom_bond_atom_site_label_2
_geom_bond_distance
Pd1 N1 2.034(17)
Pd1 N2 2.037(14)
Pd1 Cl2 2.306(5)
Pd1 Cl1 2.311(4)
Pd2 N3 2.044(15)
Pd2 N4 2.062(11)
Pd2 Cl4 2.301(5)
Pd2 Cl3 2.308(3)
Pd3 N5 2.010(15)
Pd3 N6 2.032(14)
Pd3 Cl5 2.285(5)
Pd3 Cl6 2.289(5)
Pd4 N8 2.071(13)
Pd4 N7 2.091(11)
Pd4 Cl8 2.292(5)
Pd4 Cl7 2.294(4)
Pd5 N10 1.95(4)
Pd5 N9 1.98(3)
Pd5 Cl10 2.268(13)
Pd5 Cl9 2.37(2)
Pd6 N12 2.000(17)
Pd6 N11 2.02(2)
Pd6 Cl11 2.281(7)
Pd6 Cl12 2.295(8)
N1 C1 1.45(2)
N1 C42 1.50(2)
N1 H1 0.9800
N1S C1S 1.120(13)
N2 C6 1.46(2)
N2 C7 1.521(18)
N2 H2 0.9800
N2S C2S 1.107(16)
N3 C14 1.461(18)
N3 C15 1.510(18)
N3 H3 0.9800
N3S C3S 1.107(17)
N4 C20 1.42(2)
N4 C21 1.526(17)
N4 H4 0.9800
N5 C29 1.45(2)
N5 C28 1.510(17)
N5 H5 0.9800
N6 C35 1.530(17)
N6 C34 1.58(2)
N6 H6 0.9800
N7 C43 1.472(14)
N7 C84 1.516(15)
N7 H7 0.9800
N8 C48 1.492(14)
N8 C49 1.518(16)
N8 H8 0.9800
N9 C57 1.477(17)
N9 C56 1.523(17)
N9 H9 0.9800
N10 C62 1.486(17)
N10 C63 1.511(19)
N10 H10 0.9800
N11 C71 1.472(16)
N11 C70 1.511(17)
N11 H11 0.9800
N12 C76 1.470(15)
N12 C77 1.514(16)
N12 H12 0.9800
C1 C6 1.36(2)
C1 C2 1.38(3)
C1S C1T 1.479(13)
C1T H1A 0.9600
C1T H1B 0.9600
C1T H1C 0.9600
C2 C3 1.42(3)
C2 H2A 0.9300
C2S C2T 1.491(16)
C2T H2B 0.9600
C2T H2C 0.9600
C2T H2D 0.9600
C3 C4 1.41(4)
C3 H3A 0.9300
C3S C3T 1.510(17)
C3T H3B 0.9600
C3T H3C 0.9600
C3T H3D 0.9600
C4 C5 1.34(3)
C4 H4A 0.9300
C5 C6 1.46(3)
C5 H5A 0.9300
C7 C8 1.52(2)
C7 H7A 0.9700
C7 H7B 0.9700
C8 C9 1.38(3)
C8 C13 1.39(2)
C9 C10 1.37(2)
C9 H9A 0.9300
C10 C11 1.37(2)
C10 H10A 0.9300
C11 C12 1.39(2)
C11 C14 1.51(2)
C12 C13 1.39(2)
C12 H12A 0.9300
C13 H13 0.9300
C14 H14A 0.9700
C14 H14B 0.9700
C15 C20 1.38(2)
C15 C16 1.39(2)
C16 C17 1.42(2)
C16 H16 0.9300
C17 C18 1.38(2)
C17 H17 0.9300
C18 C19 1.34(2)
C18 H18 0.9300
C19 C20 1.42(2)
C19 H19 0.9300
C21 C22 1.515(17)
C21 H21A 0.9700
C21 H21B 0.9700
C22 C27 1.34(2)
C22 C23 1.49(2)
C23 C24 1.454(17)
C23 H23 0.9300
C24 C25 1.37(2)
C24 H24 0.9300
C25 C26 1.34(2)
C25 C28 1.505(18)
C26 C27 1.422(18)
C26 H26 0.9300
C27 H27 0.9300
C28 H28A 0.9700
C28 H28B 0.9700
C29 C34 1.30(2)
C29 C30 1.37(3)
C30 C31 1.34(3)
C30 H30 0.9300
C31 C32 1.38(2)
C31 H31 0.9300
C32 C33 1.45(3)
C32 H32 0.9300
C33 C34 1.35(2)
C33 H33 0.9300
C35 C36 1.50(2)
C35 H35A 0.9700
C35 H35B 0.9700
C36 C37 1.34(3)
C36 C41 1.44(2)
C37 C38 1.45(3)
C37 H37 0.9300
C38 C39 1.39(2)
C38 H38 0.9300
C39 C40 1.34(3)
C39 C42 1.51(2)
C40 C41 1.38(2)
C40 H40 0.9300
C41 H41 0.9300
C42 H42A 0.9700
C42 H42B 0.9700
C43 C48 1.373(19)
C43 C44 1.38(2)
C44 C45 1.39(2)
C44 H44 0.9300
C45 C46 1.41(2)
C45 H45 0.9300
C46 C47 1.35(2)
C46 H46 0.9300
C47 C48 1.36(2)
C47 H47 0.9300
C49 C50 1.503(18)
C49 H49A 0.9700
C49 H49B 0.9700
C50 C51 1.40(3)
C50 C55 1.40(3)
C51 C52 1.32(4)
C51 H51 0.9300
C52 C53 1.41(4)
C52 H52 0.9300
C53 C54 1.43(4)
C53 C56 1.504(18)
C54 C55 1.38(4)
C54 H54 0.9300
C55 H55 0.9300
C56 H56A 0.9700
C56 H56B 0.9700
C57 C62 1.36(3)
C57 C58 1.42(3)
C58 C59 1.40(3)
C58 H58 0.9300
C59 C60 1.38(3)
C59 H59 0.9300
C60 C61 1.41(3)
C60 H60 0.9300
C61 C62 1.39(3)
C61 H61 0.9300
C63 C64 1.508(18)
C63 H63A 0.9700
C63 H63B 0.9700
C64 C69 1.34(4)
C64 C65 1.40(4)
C65 C66 1.43(4)
C65 H65 0.9300
C66 C67 1.35(4)
C66 H66 0.9300
C67 C68 1.41(3)
C67 C70 1.503(18)
C68 C69 1.40(3)
C68 H68 0.9300
C69 H69 0.9300
C70 H70A 0.9700
C70 H70B 0.9700
C71 C76 1.33(2)
C71 C72 1.41(2)
C72 C73 1.42(2)
C72 H72 0.9300
C73 C74 1.40(2)
C73 H73 0.9300
C74 C75 1.33(2)
C74 H74 0.9300
C75 C76 1.41(2)
C75 H75 0.9300
C77 C78 1.498(15)
C77 H77A 0.9700
C77 H77B 0.9700
C78 C83 1.37(2)
C78 C79 1.42(3)
C79 C80 1.41(2)
C79 H79 0.9300
C80 C81 1.40(2)
C80 H80 0.9300
C81 C82 1.36(2)
C81 C84 1.501(16)
C82 C83 1.38(3)
C82 H82 0.9300
C83 H83 0.9300
C84 H84A 0.9700
C84 H84B 0.9700

loop_
_geom_torsion_atom_site_label_1
_geom_torsion_atom_site_label_2
_geom_torsion_atom_site_label_3
_geom_torsion_atom_site_label_4
_geom_torsion
C42 N1 C1 C6 125.1(17)
Pd1 N1 C1 C6 -7.9(18)
C42 N1 C1 C2 -52(2)
Pd1 N1 C1 C2 174.9(16)
C6 C1 C2 C3 9(3)
N1 C1 C2 C3 -173.5(18)
C1 C2 C3 C4 -6(4)
C2 C3 C4 C5 1(4)
C3 C4 C5 C6 1(4)
C2 C1 C6 N2 170.7(16)
N1 C1 C6 N2 -7(2)
C2 C1 C6 C5 -7(3)
N1 C1 C6 C5 175.3(15)
C7 N2 C6 C1 -105.2(16)
Pd1 N2 C6 C1 17.4(16)
C7 N2 C6 C5 72.8(18)
Pd1 N2 C6 C5 -164.6(12)
C4 C5 C6 C1 2(3)
C4 C5 C6 N2 -175.9(19)
C6 N2 C7 C8 -64(2)
Pd1 N2 C7 C8 175.7(13)
N2 C7 C8 C9 103.0(19)
N2 C7 C8 C13 -74(2)
C13 C8 C9 C10 0(2)
C7 C8 C9 C10 -177.3(15)
C8 C9 C10 C11 -1(3)
C9 C10 C11 C12 3(2)
C9 C10 C11 C14 -178.4(15)
C10 C11 C12 C13 -5(2)
C14 C11 C12 C13 177.0(14)
C9 C8 C13 C12 -1(2)
C7 C8 C13 C12 175.9(15)
C11 C12 C13 C8 4(2)
C15 N3 C14 C11 -73.9(19)
Pd2 N3 C14 C11 54.3(16)
C10 C11 C14 N3 84(2)
C12 C11 C14 N3 -97.6(17)
C14 N3 C15 C20 125.9(14)
Pd2 N3 C15 C20 -8.5(14)
C14 N3 C15 C16 -59.3(18)
Pd2 N3 C15 C16 166.3(11)
C20 C15 C16 C17 0(2)
N3 C15 C16 C17 -174.1(12)
C15 C16 C17 C18 3(2)
C16 C17 C18 C19 -1(2)
C17 C18 C19 C20 -3(2)
C16 C15 C20 C19 -4(2)
N3 C15 C20 C19 170.5(12)
C16 C15 C20 N4 175.2(13)
N3 C15 C20 N4 -10.1(18)
C18 C19 C20 C15 5(2)
C18 C19 C20 N4 -174.0(13)
C21 N4 C20 C15 -102.2(14)
Pd2 N4 C20 C15 22.8(15)
C21 N4 C20 C19 77.2(16)
Pd2 N4 C20 C19 -157.8(11)
C20 N4 C21 C22 -66.9(17)
Pd2 N4 C21 C22 169.9(11)
N4 C21 C22 C27 -84.9(18)
N4 C21 C22 C23 86.9(15)
C27 C22 C23 C24 -4.5(18)
C21 C22 C23 C24 -176.2(11)
C22 C23 C24 C25 1.8(19)
C23 C24 C25 C26 0(2)
C23 C24 C25 C28 -178.3(13)
C24 C25 C26 C27 1(2)
C28 C25 C26 C27 178.9(13)
C23 C22 C27 C26 6(2)
C21 C22 C27 C26 177.1(13)
C25 C26 C27 C22 -4(2)
C26 C25 C28 N5 -100.3(17)
C24 C25 C28 N5 78.1(19)
C29 N5 C28 C25 -79.7(18)
Pd3 N5 C28 C25 51.4(18)
C28 N5 C29 C34 127.0(15)
Pd3 N5 C29 C34 -7.4(17)
C28 N5 C29 C30 -58.3(18)
Pd3 N5 C29 C30 167.3(13)
C34 C29 C30 C31 -2(2)
N5 C29 C30 C31 -176.8(15)
C29 C30 C31 C32 3(3)
C30 C31 C32 C33 2(3)
C31 C32 C33 C34 -8(2)
C30 C29 C34 C33 -6(3)
N5 C29 C34 C33 169.1(16)
C30 C29 C34 N6 -178.5(13)
N5 C29 C34 N6 -3(2)
C32 C33 C34 C29 11(3)
C32 C33 C34 N6 -176.7(12)
C35 N6 C34 C29 -107.2(15)
Pd3 N6 C34 C29 12.0(15)
C35 N6 C34 C33 79.1(16)
Pd3 N6 C34 C33 -161.6(11)
C34 N6 C35 C36 -75.9(18)
Pd3 N6 C35 C36 164.3(14)
N6 C35 C36 C37 99(2)
N6 C35 C36 C41 -85(2)
C41 C36 C37 C38 2(3)
C35 C36 C37 C38 177.9(16)
C36 C37 C38 C39 0(3)
C37 C38 C39 C40 -2(3)
C37 C38 C39 C42 -175.0(16)
C38 C39 C40 C41 2(3)
C42 C39 C40 C41 175.1(16)
C39 C40 C41 C36 0(3)
C37 C36 C41 C40 -2(2)
C35 C36 C41 C40 -178.0(15)
C1 N1 C42 C39 -82(2)
Pd1 N1 C42 C39 47.3(18)
C40 C39 C42 N1 -87(2)
C38 C39 C42 N1 86(2)
C84 N7 C43 C48 105.2(19)
Pd4 N7 C43 C48 -17(2)
C84 N7 C43 C44 -73(2)
Pd4 N7 C43 C44 164.4(15)
C48 C43 C44 C45 1(3)
N7 C43 C44 C45 179.4(17)
C43 C44 C45 C46 -3(3)
C44 C45 C46 C47 1(3)
C45 C46 C47 C48 1(3)
C46 C47 C48 C43 -3(3)
C46 C47 C48 N8 175(2)
C44 C43 C48 C47 2(3)
N7 C43 C48 C47 -176.6(18)
C44 C43 C48 N8 -176.2(17)
N7 C43 C48 N8 5(3)
C49 N8 C48 C47 64(2)
Pd4 N8 C48 C47 -168.3(17)
C49 N8 C48 C43 -118.0(19)
Pd4 N8 C48 C43 10(2)
C48 N8 C49 C50 77(2)
Pd4 N8 C49 C50 -46(2)
N8 C49 C50 C51 87(2)
N8 C49 C50 C55 -93(2)
C55 C50 C51 C52 1(3)
C49 C50 C51 C52 -179.4(18)
C50 C51 C52 C53 -2(3)
C51 C52 C53 C54 1(3)
C51 C52 C53 C56 -178(2)
C52 C53 C54 C55 0(3)
C56 C53 C54 C55 178.5(18)
C53 C54 C55 C50 0(3)
C51 C50 C55 C54 0(3)
C49 C50 C55 C54 -179.7(17)
C52 C53 C56 N9 87(3)
C54 C53 C56 N9 -92(3)
C57 N9 C56 C53 62(4)
Pd5 N9 C56 C53 -176(2)
C56 N9 C57 C62 101(3)
Pd5 N9 C57 C62 -23(3)
C56 N9 C57 C58 -80(3)
Pd5 N9 C57 C58 156.2(15)
C62 C57 C58 C59 1(2)
N9 C57 C58 C59 -177(2)
C57 C58 C59 C60 -0.7(19)
C58 C59 C60 C61 0(2)
C59 C60 C61 C62 0(2)
C58 C57 C62 C61 -2(2)
N9 C57 C62 C61 177(2)
C58 C57 C62 N10 -164(2)
N9 C57 C62 N10 15(3)
C60 C61 C62 C57 1(2)
C60 C61 C62 N10 160(3)
C63 N10 C62 C57 -128(2)
Pd5 N10 C62 C57 1(2)
C63 N10 C62 C61 73(3)
Pd5 N10 C62 C61 -159(2)
C62 N10 C63 C64 85(3)
Pd5 N10 C63 C64 -40(4)
N10 C63 C64 C69 -89(6)
N10 C63 C64 C65 84(5)
C69 C64 C65 C66 3(6)
C63 C64 C65 C66 -171(4)
C64 C65 C66 C67 -6(6)
C65 C66 C67 C68 3(5)
C65 C66 C67 C70 -178(3)
C66 C67 C68 C69 4(5)
C70 C67 C68 C69 -176(3)
C65 C64 C69 C68 4(7)
C63 C64 C69 C68 178(4)
C67 C68 C69 C64 -7(6)
C66 C67 C70 N11 81(4)
C68 C67 C70 N11 -99(3)
C71 N11 C70 C67 -172.4(19)
Pd6 N11 C70 C67 64(2)
C70 N11 C71 C76 -114.3(18)
Pd6 N11 C71 C76 16.0(16)
C70 N11 C71 C72 65.7(19)
Pd6 N11 C71 C72 -164.0(9)
C76 C71 C72 C73 -0.6(17)
N11 C71 C72 C73 179.4(14)
C71 C72 C73 C74 0.4(16)
C72 C73 C74 C75 -0.4(18)
C73 C74 C75 C76 0.5(18)
C72 C71 C76 C75 0.7(17)
N11 C71 C76 C75 -179.3(14)
C72 C71 C76 N12 -178.8(13)
N11 C71 C76 N12 1.2(18)
C74 C75 C76 C71 -0.7(17)
C74 C75 C76 N12 178.8(14)
C77 N12 C76 C71 115.1(14)
Pd6 N12 C76 C71 -18.2(14)
C77 N12 C76 C75 -64.3(18)
Pd6 N12 C76 C75 162.3(10)
C76 N12 C77 C78 -62(2)
Pd6 N12 C77 C78 65.8(19)
N12 C77 C78 C83 -92(2)
N12 C77 C78 C79 89(2)
C83 C78 C79 C80 1(3)
C77 C78 C79 C80 180.0(18)
C78 C79 C80 C81 0(3)
C79 C80 C81 C82 -2(3)
C79 C80 C81 C84 179.9(18)
C80 C81 C82 C83 3(3)
C84 C81 C82 C83 -178.7(18)
C79 C78 C83 C82 0(3)
C77 C78 C83 C82 -178.7(18)
C81 C82 C83 C78 -2(3)
C82 C81 C84 N7 -100(2)
C80 C81 C84 N7 79(2)
C43 N7 C84 C81 62.3(17)
Pd4 N7 C84 C81 -176.6(11)
